data_4064306
loop_
_publ_author_name
'Siwatch, Rahul Kumar'
'Kundu, Subrata'
'Kumar, Dinesh'
'Nagendran, Selvarajan'

_publ_section_title
;
 Bulky Aminotroponiminate-Stabilized Germylene Monochloride and Its Alkyne
 Derivatives
;
_journal_issue 7
_journal_name_full Organometallics
_journal_page_first 1998
_journal_paper_doi 10.1021/om200035z
_journal_volume 30
_journal_year 2011
_chemical_formula_moiety 'C23 H39 Li N2 O2'
_chemical_formula_sum 'C23 H39 Li N2 O2'
_chemical_formula_weight 382.50
_chemical_name_systematic
; 
 ? 
;
_space_group_IT_number 14
_symmetry_cell_setting monoclinic
_symmetry_space_group_name_Hall '-P 2ybc'
_symmetry_space_group_name_H-M 'P 1 21/c 1'
_atom_sites_solution_hydrogens geom
_atom_sites_solution_primary direct
_atom_sites_solution_secondary difmap
_audit_creation_method 'SHELXTL-NT2000 ver.6.12'
_cell_angle_alpha 90.00
_cell_angle_beta 114.442(3)
_cell_angle_gamma 90.00
_cell_formula_units_Z 8
_cell_length_a 16.095(3)
_cell_length_b 17.082(4)
_cell_length_c 18.289(3)
_cell_measurement_reflns_used 4310
_cell_measurement_temperature 100(2)
_cell_measurement_theta_max 25.10
_cell_measurement_theta_min 2.45
_cell_volume 4577.7(16)
_computing_cell_refinement 'Bruker SMART'
_computing_data_collection 'Bruker SMART'
_computing_data_reduction 'Bruker SAINT'
_computing_molecular_graphics 'Bruker SHELXTL'
_computing_publication_material 'Bruker SHELXTL'
_computing_structure_refinement 'SHELXL-97 (Sheldrick, 1997)'
_computing_structure_solution 'SHELXS-97 (Sheldrick, 1990)'
_diffrn_ambient_temperature 100(2)
_diffrn_measured_fraction_theta_full 1.000
_diffrn_measured_fraction_theta_max 1.000
_diffrn_measurement_device_type 'CCD area detector'
_diffrn_measurement_method 'phi and omega scans'
_diffrn_radiation_monochromator graphite
_diffrn_radiation_source 'fine-focus sealed tube'
_diffrn_radiation_type MoK\a
_diffrn_radiation_wavelength 0.71073
_diffrn_reflns_av_R_equivalents 0.0474
_diffrn_reflns_av_sigmaI/netI 0.0595
_diffrn_reflns_limit_h_max 19
_diffrn_reflns_limit_h_min -19
_diffrn_reflns_limit_k_max 19
_diffrn_reflns_limit_k_min -20
_diffrn_reflns_limit_l_max 15
_diffrn_reflns_limit_l_min -21
_diffrn_reflns_number 23607
_diffrn_reflns_theta_full 25.00
_diffrn_reflns_theta_max 25.00
_diffrn_reflns_theta_min 1.39
_exptl_absorpt_coefficient_mu 0.069
_exptl_absorpt_correction_T_max 0.991
_exptl_absorpt_correction_T_min 0.972
_exptl_absorpt_correction_type multi-scan
_exptl_absorpt_process_details '(SADABS; Bruker, 2000)'
_exptl_crystal_colour yellow
_exptl_crystal_density_diffrn 1.110
_exptl_crystal_density_method 'not measured'
_exptl_crystal_description Block
_exptl_crystal_F_000 1680.0
_exptl_crystal_size_max 0.504
_exptl_crystal_size_mid 0.312
_exptl_crystal_size_min 0.154
_refine_diff_density_max 0.546
_refine_diff_density_min -0.355
_refine_diff_density_rms 0.046
_refine_ls_extinction_method none
_refine_ls_goodness_of_fit_ref 1.037
_refine_ls_hydrogen_treatment constr
_refine_ls_matrix_type full
_refine_ls_number_parameters 517
_refine_ls_number_reflns 8057
_refine_ls_number_restraints 12
_refine_ls_restrained_S_all 1.049
_refine_ls_R_factor_all 0.0897
_refine_ls_R_factor_gt 0.0572
_refine_ls_shift/su_max 0.001
_refine_ls_shift/su_mean 0.000
_refine_ls_structure_factor_coef Fsqd
_refine_ls_weighting_details 'calc w=1/[\s^2^(Fo^2^)+(0.0660P)^2^+1.3114P] where P=(Fo^2^+2Fc^2^)/3'
_refine_ls_weighting_scheme calc
_refine_ls_wR_factor_gt 0.1302
_refine_ls_wR_factor_ref 0.1431
_reflns_number_gt 5595
_reflns_number_total 8057
_reflns_threshold_expression >2sigma(I)
_cod_data_source_file om200035z_si_002.cif
_cod_data_source_block 4
_cod_depositor_comments
;
The following automatic conversions were performed:

'_symmetry_cell_setting' value 'Monoclinic' changed to 'monoclinic'
according to /home/saulius/struct/CIF-dictionaries/cif_core.dic
dictionary named 'cif_core.dic' version 2.4.1 from 2010-06-29.

Automatic conversion script
Id: cif_fix_values 1715 2011-07-08 13:25:40Z adriana 
;
_cod_original_sg_symbol_H-M 'P 21/c'
_cod_database_code 4064306

loop_
_symmetry_equiv_pos_as_xyz
'x, y, z'
'-x, y+1/2, -z+1/2'
'-x, -y, -z'
'x, -y-1/2, z-1/2'

loop_
_atom_site_label
_atom_site_type_symbol
_atom_site_fract_x
_atom_site_fract_y
_atom_site_fract_z
_atom_site_U_iso_or_equiv
_atom_site_adp_type
_atom_site_occupancy
_atom_site_symmetry_multiplicity
_atom_site_calc_flag
_atom_site_refinement_flags
Li1 Li 0.5021(2) 0.3138(2) 0.2496(2) 0.0237(8) Uani 1 1 d .
Li2 Li 0.0211(2) 0.31027(19) 0.2628(2) 0.0236(8) Uani 1 1 d .
C1 C 0.59213(14) 0.44006(11) 0.21626(14) 0.0190(5) Uani 1 1 d .
C2 C 0.61757(15) 0.50131(11) 0.17565(15) 0.0231(5) Uani 1 1 d .
H2 H 0.5746 0.5088 0.1232 0.028 Uiso 1 1 calc R
C3 C 0.69087(16) 0.55165(12) 0.19630(16) 0.0276(6) Uani 1 1 d .
H3 H 0.6873 0.5867 0.1562 0.033 Uiso 1 1 calc R
C4 C 0.76866(16) 0.55845(13) 0.26682(16) 0.0285(6) Uani 1 1 d .
H4 H 0.8098 0.5980 0.2701 0.034 Uiso 1 1 calc R
C5 C 0.78932(15) 0.51049(13) 0.33255(15) 0.0263(5) Uani 1 1 d .
H5 H 0.8441 0.5221 0.3758 0.032 Uiso 1 1 calc R
C6 C 0.74227(15) 0.44795(12) 0.34507(14) 0.0243(5) Uani 1 1 d .
H6 H 0.7731 0.4249 0.3952 0.029 Uiso 1 1 calc R
C7 C 0.65699(14) 0.41049(11) 0.29871(14) 0.0192(5) Uani 1 1 d .
C8 C 0.43949(15) 0.42214(13) 0.10693(14) 0.0282(6) Uani 1 1 d .
C9 C 0.67700(15) 0.30911(13) 0.40101(15) 0.0281(6) Uani 1 1 d .
C10 C 0.46442(18) 0.40015(14) 0.03721(15) 0.0345(6) Uani 1 1 d .
H10A H 0.5149 0.4316 0.0396 0.052 Uiso 1 1 calc R
H10B H 0.4129 0.4092 -0.0128 0.052 Uiso 1 1 calc R
H10C H 0.4811 0.3458 0.0413 0.052 Uiso 1 1 calc R
C11 C 0.40453(17) 0.50686(15) 0.10061(17) 0.0399(7) Uani 1 1 d .
H11A H 0.3905 0.5182 0.1457 0.060 Uiso 1 1 calc R
H11B H 0.3505 0.5129 0.0518 0.060 Uiso 1 1 calc R
H11C H 0.4507 0.5423 0.1004 0.060 Uiso 1 1 calc R
C12 C 0.35971(17) 0.36925(17) 0.09978(17) 0.0493(8) Uani 1 1 d .
H12A H 0.3786 0.3155 0.1044 0.074 Uiso 1 1 calc R
H12B H 0.3096 0.3775 0.0486 0.074 Uiso 1 1 calc R
H12C H 0.3409 0.3816 0.1419 0.074 Uiso 1 1 calc R
C13 C 0.76961(17) 0.27558(15) 0.41092(18) 0.0432(7) Uani 1 1 d .
H13A H 0.7616 0.2442 0.3650 0.065 Uiso 1 1 calc R
H13B H 0.7942 0.2438 0.4585 0.065 Uiso 1 1 calc R
H13C H 0.8109 0.3178 0.4156 0.065 Uiso 1 1 calc R
C14 C 0.68587(17) 0.36097(14) 0.47262(15) 0.0355(6) Uani 1 1 d .
H14A H 0.7231 0.4057 0.4750 0.053 Uiso 1 1 calc R
H14B H 0.7137 0.3315 0.5215 0.053 Uiso 1 1 calc R
H14C H 0.6264 0.3781 0.4661 0.053 Uiso 1 1 calc R
C15 C 0.61738(18) 0.23890(14) 0.40057(17) 0.0454(7) Uani 1 1 d .
H15A H 0.5588 0.2572 0.3956 0.068 Uiso 1 1 calc R
H15B H 0.6464 0.2102 0.4498 0.068 Uiso 1 1 calc R
H15C H 0.6095 0.2054 0.3561 0.068 Uiso 1 1 calc R
C16 C 0.40601(18) 0.39867(13) 0.32471(17) 0.0373(7) Uani 1 1 d .
H16A H 0.3536 0.4279 0.2882 0.045 Uiso 1 1 calc R
H16B H 0.4611 0.4276 0.3330 0.045 Uiso 1 1 calc R
C17 C 0.35843(18) 0.26906(15) 0.32205(17) 0.0399(7) Uani 1 1 d .
H17A H 0.3947 0.2230 0.3459 0.048 Uiso 1 1 calc R
H17B H 0.3024 0.2526 0.2780 0.048 Uiso 1 1 calc R
C18 C 0.41254(17) 0.15324(13) 0.18422(17) 0.0352(6) Uani 1 1 d .
H18A H 0.3530 0.1780 0.1621 0.042 Uiso 1 1 calc R
H18B H 0.4210 0.1274 0.2340 0.042 Uiso 1 1 calc R
C19 C 0.54050(17) 0.18485(13) 0.15997(17) 0.0335(6) Uani 1 1 d .
H19A H 0.6043 0.1931 0.1950 0.040 Uiso 1 1 calc R
H19B H 0.5262 0.2132 0.1103 0.040 Uiso 1 1 calc R
C20 C 0.39930(17) 0.38430(14) 0.40344(17) 0.0364(6) Uani 1 1 d .
H20A H 0.3723 0.4287 0.4187 0.044 Uiso 1 1 calc R
H20B H 0.4586 0.3732 0.4461 0.044 Uiso 1 1 calc R
C21 C 0.33741(18) 0.31317(14) 0.38389(17) 0.0393(7) Uani 1 1 d .
H21A H 0.3507 0.2814 0.4314 0.047 Uiso 1 1 calc R
H21B H 0.2738 0.3287 0.3622 0.047 Uiso 1 1 calc R
C22 C 0.42033(17) 0.09555(13) 0.12580(17) 0.0362(6) Uani 1 1 d .
H22A H 0.3828 0.1108 0.0708 0.043 Uiso 1 1 calc R
H22B H 0.4030 0.0434 0.1352 0.043 Uiso 1 1 calc R
C23 C 0.52085(17) 0.09958(13) 0.14375(17) 0.0351(6) Uani 1 1 d .
H23A H 0.5570 0.0682 0.1903 0.042 Uiso 1 1 calc R
H23B H 0.5322 0.0825 0.0981 0.042 Uiso 1 1 calc R
C24 C 0.11641(14) 0.40980(11) 0.20227(13) 0.0173(5) Uani 1 1 d .
C25 C 0.14252(15) 0.45228(12) 0.14739(14) 0.0235(5) Uani 1 1 d .
H25 H 0.1227 0.4285 0.0973 0.028 Uiso 1 1 calc R
C26 C 0.19045(15) 0.52050(12) 0.15214(15) 0.0253(5) Uani 1 1 d .
H26 H 0.1927 0.5360 0.1043 0.030 Uiso 1 1 calc R
C27 C 0.23548(15) 0.56943(12) 0.21644(16) 0.0273(6) Uani 1 1 d .
H27 H 0.2661 0.6123 0.2081 0.033 Uiso 1 1 calc R
C28 C 0.23833(15) 0.55917(12) 0.29240(15) 0.0253(5) Uani 1 1 d .
H28 H 0.2757 0.5943 0.3308 0.030 Uiso 1 1 calc R
C29 C 0.19464(14) 0.50525(11) 0.32054(15) 0.0208(5) Uani 1 1 d .
H29 H 0.2096 0.5107 0.3751 0.025 Uiso 1 1 calc R
C30 C 0.13133(14) 0.44271(11) 0.28432(14) 0.0178(5) Uani 1 1 d .
C31 C 0.05423(15) 0.29710(12) 0.11127(14) 0.0229(5) Uani 1 1 d .
C32 C 0.08703(14) 0.42859(12) 0.39792(14) 0.0207(5) Uani 1 1 d .
C33 C 0.14053(16) 0.27445(13) 0.09980(16) 0.0302(6) Uani 1 1 d .
H33A H 0.1715 0.3210 0.0953 0.045 Uiso 1 1 calc R
H33B H 0.1237 0.2438 0.0518 0.045 Uiso 1 1 calc R
H33C H 0.1803 0.2444 0.1451 0.045 Uiso 1 1 calc R
C34 C -0.01724(16) 0.33702(14) 0.03665(15) 0.0327(6) Uani 1 1 d .
H34A H -0.0695 0.3507 0.0466 0.049 Uiso 1 1 calc R
H34B H -0.0354 0.3019 -0.0082 0.049 Uiso 1 1 calc R
H34C H 0.0084 0.3835 0.0249 0.049 Uiso 1 1 calc R
C35 C 0.01146(17) 0.22040(13) 0.12215(16) 0.0320(6) Uani 1 1 d .
H35A H 0.0533 0.1940 0.1694 0.048 Uiso 1 1 calc R
H35B H -0.0017 0.1876 0.0761 0.048 Uiso 1 1 calc R
H35C H -0.0440 0.2315 0.1278 0.048 Uiso 1 1 calc R
C36 C 0.17849(15) 0.40824(12) 0.46723(14) 0.0259(5) Uani 1 1 d .
H36A H 0.1941 0.3549 0.4619 0.039 Uiso 1 1 calc R
H36B H 0.1735 0.4147 0.5174 0.039 Uiso 1 1 calc R
H36C H 0.2251 0.4424 0.4657 0.039 Uiso 1 1 calc R
C37 C 0.05949(16) 0.51414(12) 0.40211(15) 0.0266(5) Uani 1 1 d .
H37A H 0.1066 0.5484 0.4017 0.040 Uiso 1 1 calc R
H37B H 0.0513 0.5221 0.4507 0.040 Uiso 1 1 calc R
H37C H 0.0034 0.5254 0.3566 0.040 Uiso 1 1 calc R
C38 C 0.01330(16) 0.37810(12) 0.40738(15) 0.0262(5) Uani 1 1 d .
H38A H -0.0449 0.3896 0.3646 0.039 Uiso 1 1 calc R
H38B H 0.0112 0.3894 0.4580 0.039 Uiso 1 1 calc R
H38C H 0.0274 0.3237 0.4054 0.039 Uiso 1 1 calc R
C39 C -0.14680(16) 0.39258(12) 0.17627(15) 0.0274(5) Uani 1 1 d .
H39A H -0.1052 0.4147 0.1557 0.033 Uiso 1 1 calc R
H39B H -0.1529 0.4288 0.2146 0.033 Uiso 1 1 calc R
C40 C -0.19131(18) 0.2709(2) 0.2016(2) 0.0730(11) Uani 1 1 d U
H40A H -0.1953 0.2628 0.2526 0.088 Uiso 1 1 calc R
H40B H -0.1853 0.2202 0.1804 0.088 Uiso 1 1 calc R
C41 C -0.01043(16) 0.14708(12) 0.31497(17) 0.0309(6) Uani 1 1 d .
H41A H -0.0561 0.1422 0.2602 0.037 Uiso 1 1 calc R
H41B H -0.0411 0.1569 0.3499 0.037 Uiso 1 1 calc R
C42 C 0.14321(15) 0.18340(13) 0.36900(16) 0.0311(6) Uani 1 1 d .
H42A H 0.1729 0.2182 0.4143 0.037 Uiso 1 1 calc R
H42B H 0.1788 0.1821 0.3373 0.037 Uiso 1 1 calc R
C43 C -0.23827(16) 0.37588(13) 0.10891(15) 0.0303(6) Uani 1 1 d .
H43A H -0.2319 0.3583 0.0611 0.036 Uiso 1 1 calc R
H43B H -0.2774 0.4217 0.0959 0.036 Uiso 1 1 calc R
C44 C -0.27528(15) 0.31074(13) 0.14439(16) 0.0302(6) Uani 1 1 d U
H44A H -0.3103 0.3321 0.1720 0.036 Uiso 1 1 calc R
H44B H -0.3135 0.2750 0.1029 0.036 Uiso 1 1 calc R
C45 C 0.04596(18) 0.07462(14) 0.3401(2) 0.0535(9) Uani 1 1 d .
H45A H 0.0198 0.0376 0.3649 0.064 Uiso 1 1 calc R
H45B H 0.0511 0.0497 0.2945 0.064 Uiso 1 1 calc R
C46 C 0.13453(18) 0.10238(14) 0.39766(19) 0.0450(7) Uani 1 1 d .
H46A H 0.1831 0.0687 0.3979 0.054 Uiso 1 1 calc R
H46B H 0.1366 0.1041 0.4514 0.054 Uiso 1 1 calc R
N1 N 0.51356(12) 0.40344(10) 0.18598(11) 0.0214(4) Uani 1 1 d .
N2 N 0.62664(12) 0.34881(9) 0.32284(11) 0.0212(4) Uani 1 1 d .
N3 N 0.07433(11) 0.34188(9) 0.18607(11) 0.0186(4) Uani 1 1 d .
N4 N 0.08548(11) 0.40619(9) 0.31895(11) 0.0180(4) Uani 1 1 d .
O1 O 0.48322(10) 0.21040(9) 0.19807(11) 0.0317(4) Uani 1 1 d .
O2 O 0.40832(11) 0.32168(8) 0.29360(10) 0.0287(4) Uani 1 1 d .
O3 O -0.11442(10) 0.31768(8) 0.21315(10) 0.0252(4) Uani 1 1 d U
O4 O 0.05213(10) 0.20927(8) 0.32118(10) 0.0263(4) Uani 1 1 d .

loop_
_atom_site_aniso_label
_atom_site_aniso_U_11
_atom_site_aniso_U_22
_atom_site_aniso_U_33
_atom_site_aniso_U_23
_atom_site_aniso_U_13
_atom_site_aniso_U_12
Li1 0.025(2) 0.0214(18) 0.024(2) -0.0024(16) 0.0100(17) -0.0012(15)
Li2 0.027(2) 0.0150(17) 0.032(2) -0.0001(16) 0.0153(18) -0.0050(15)
C1 0.0212(12) 0.0159(10) 0.0233(13) -0.0036(9) 0.0127(10) 0.0013(9)
C2 0.0261(12) 0.0184(10) 0.0251(14) 0.0003(10) 0.0110(11) 0.0020(9)
C3 0.0327(14) 0.0169(11) 0.0381(16) 0.0013(11) 0.0195(13) -0.0015(10)
C4 0.0276(14) 0.0205(11) 0.0406(16) -0.0093(11) 0.0174(13) -0.0087(10)
C5 0.0198(12) 0.0308(12) 0.0300(15) -0.0127(11) 0.0120(11) -0.0043(10)
C6 0.0228(12) 0.0283(12) 0.0211(13) -0.0020(10) 0.0084(11) 0.0009(10)
C7 0.0183(11) 0.0191(10) 0.0228(13) -0.0042(10) 0.0111(10) 0.0024(9)
C8 0.0245(13) 0.0348(13) 0.0208(14) 0.0104(11) 0.0048(11) -0.0039(10)
C9 0.0249(13) 0.0254(12) 0.0257(14) 0.0064(11) 0.0023(11) 0.0028(10)
C10 0.0446(16) 0.0296(13) 0.0235(14) 0.0041(11) 0.0084(12) -0.0084(12)
C11 0.0297(14) 0.0522(16) 0.0380(17) 0.0182(14) 0.0142(13) 0.0153(12)
C12 0.0275(15) 0.0693(19) 0.0355(17) 0.0248(15) -0.0025(13) -0.0172(14)
C13 0.0389(16) 0.0353(14) 0.0449(18) 0.0072(13) 0.0067(14) 0.0144(12)
C14 0.0359(15) 0.0417(14) 0.0250(15) 0.0076(12) 0.0085(12) -0.0005(12)
C15 0.0443(17) 0.0344(14) 0.0375(17) 0.0188(13) -0.0030(14) -0.0053(12)
C16 0.0440(16) 0.0232(12) 0.058(2) 0.0004(12) 0.0347(15) 0.0037(11)
C17 0.0401(16) 0.0412(15) 0.0465(18) -0.0051(13) 0.0259(14) -0.0150(12)
C18 0.0363(15) 0.0294(13) 0.0479(18) -0.0007(12) 0.0255(14) -0.0099(11)
C19 0.0293(14) 0.0271(12) 0.0496(18) -0.0011(12) 0.0219(13) -0.0020(10)
C20 0.0334(15) 0.0361(14) 0.0434(17) -0.0045(13) 0.0197(13) 0.0076(11)
C21 0.0477(17) 0.0353(14) 0.0476(18) 0.0094(13) 0.0325(15) 0.0066(12)
C22 0.0363(15) 0.0272(13) 0.0477(18) -0.0070(12) 0.0201(14) -0.0097(11)
C23 0.0360(15) 0.0271(12) 0.0440(17) -0.0061(12) 0.0183(13) 0.0000(11)
C24 0.0143(11) 0.0160(10) 0.0220(13) 0.0018(9) 0.0078(10) 0.0026(8)
C25 0.0254(13) 0.0238(11) 0.0234(14) -0.0006(10) 0.0121(11) -0.0010(10)
C26 0.0285(13) 0.0226(11) 0.0300(15) 0.0077(11) 0.0171(12) 0.0015(10)
C27 0.0261(13) 0.0156(11) 0.0441(17) 0.0034(11) 0.0186(12) -0.0026(9)
C28 0.0217(12) 0.0154(10) 0.0398(16) -0.0063(11) 0.0137(12) -0.0023(9)
C29 0.0199(12) 0.0171(10) 0.0258(14) -0.0030(10) 0.0098(10) 0.0010(9)
C30 0.0158(11) 0.0115(10) 0.0249(13) 0.0016(9) 0.0072(10) 0.0050(8)
C31 0.0265(12) 0.0230(11) 0.0211(13) -0.0066(10) 0.0117(11) -0.0056(9)
C32 0.0231(12) 0.0185(10) 0.0216(13) -0.0015(10) 0.0103(10) 0.0003(9)
C33 0.0337(14) 0.0303(12) 0.0319(15) -0.0085(11) 0.0187(12) -0.0017(11)
C34 0.0313(14) 0.0380(14) 0.0285(15) -0.0088(12) 0.0121(12) -0.0094(11)
C35 0.0452(15) 0.0262(12) 0.0328(16) -0.0127(11) 0.0245(13) -0.0102(11)
C36 0.0303(13) 0.0241(11) 0.0224(14) -0.0034(10) 0.0102(11) 0.0014(10)
C37 0.0300(13) 0.0231(12) 0.0316(15) -0.0038(11) 0.0177(12) 0.0025(10)
C38 0.0327(14) 0.0255(12) 0.0238(14) -0.0001(10) 0.0151(12) -0.0012(10)
C39 0.0320(14) 0.0166(11) 0.0325(15) -0.0021(10) 0.0123(12) 0.0008(10)
C40 0.0263(15) 0.076(2) 0.104(3) 0.049(2) 0.0144(17) -0.0103(15)
C41 0.0259(13) 0.0211(11) 0.0448(17) 0.0007(11) 0.0138(13) -0.0035(10)
C42 0.0223(13) 0.0233(12) 0.0448(17) -0.0039(12) 0.0112(12) -0.0025(10)
C43 0.0282(13) 0.0314(13) 0.0309(15) -0.0012(11) 0.0118(12) 0.0045(10)
C44 0.0252(13) 0.0318(13) 0.0368(16) -0.0079(11) 0.0159(12) -0.0014(10)
C45 0.0365(17) 0.0248(13) 0.090(3) 0.0108(15) 0.0174(17) -0.0029(12)
C46 0.0328(15) 0.0290(13) 0.061(2) 0.0086(14) 0.0077(14) -0.0002(12)
N1 0.0199(10) 0.0226(9) 0.0212(11) 0.0036(8) 0.0082(9) -0.0007(8)
N2 0.0219(10) 0.0182(9) 0.0219(11) 0.0006(8) 0.0075(9) 0.0026(8)
N3 0.0190(10) 0.0181(9) 0.0200(11) -0.0028(8) 0.0094(8) -0.0022(7)
N4 0.0188(10) 0.0161(8) 0.0193(11) -0.0005(8) 0.0080(8) 0.0004(7)
O1 0.0291(9) 0.0265(8) 0.0450(12) -0.0105(8) 0.0210(9) -0.0080(7)
O2 0.0358(10) 0.0195(8) 0.0411(11) 0.0027(7) 0.0264(9) 0.0010(7)
O3 0.0217(8) 0.0184(7) 0.0345(10) -0.0005(7) 0.0107(8) -0.0025(6)
O4 0.0241(9) 0.0177(7) 0.0354(10) 0.0028(7) 0.0106(8) -0.0015(6)

loop_
_atom_type_symbol
_atom_type_description
_atom_type_scat_dispersion_real
_atom_type_scat_dispersion_imag
_atom_type_scat_source
C C 0.0033 0.0016 'International Tables Vol C Tables 4.2.6.8 and 6.1.1.4'
H H 0.0000 0.0000 'International Tables Vol C Tables 4.2.6.8 and 6.1.1.4'
Li Li -0.0003 0.0001 'International Tables Vol C Tables 4.2.6.8 and 6.1.1.4'
N N 0.0061 0.0033 'International Tables Vol C Tables 4.2.6.8 and 6.1.1.4'
O O 0.0106 0.0060 'International Tables Vol C Tables 4.2.6.8 and 6.1.1.4'

loop_
_geom_angle_atom_site_label_1
_geom_angle_atom_site_label_2
_geom_angle_atom_site_label_3
_geom_angle
O1 Li1 N1 116.6(2)
O1 Li1 N2 120.43(19)
N1 Li1 N2 81.36(15)
O1 Li1 O2 105.22(17)
N1 Li1 O2 117.20(18)
N2 Li1 O2 115.5(2)
O4 Li2 N4 118.6(2)
O4 Li2 O3 106.60(16)
N4 Li2 O3 115.03(17)
O4 Li2 N3 121.88(18)
N4 Li2 N3 81.73(14)
O3 Li2 N3 111.7(2)
N1 C1 C2 124.1(2)
N1 C1 C7 113.99(18)
C2 C1 C7 121.89(19)
C3 C2 C1 134.9(2)
C3 C2 H2 112.5
C1 C2 H2 112.5
C2 C3 C4 130.5(2)
C2 C3 H3 114.7
C4 C3 H3 114.7
C5 C4 C3 124.3(2)
C5 C4 H4 117.9
C3 C4 H4 117.9
C4 C5 C6 130.8(2)
C4 C5 H5 114.6
C6 C5 H5 114.6
C5 C6 C7 134.8(2)
C5 C6 H6 112.6
C7 C6 H6 112.6
N2 C7 C6 124.0(2)
N2 C7 C1 113.67(18)
C6 C7 C1 122.35(18)
N1 C8 C12 105.33(18)
N1 C8 C10 112.18(18)
C12 C8 C10 106.5(2)
N1 C8 C11 113.5(2)
C12 C8 C11 106.3(2)
C10 C8 C11 112.41(19)
N2 C9 C15 105.14(18)
N2 C9 C13 113.6(2)
C15 C9 C13 106.47(19)
N2 C9 C14 112.23(18)
C15 C9 C14 107.0(2)
C13 C9 C14 111.8(2)
C8 C10 H10A 109.5
C8 C10 H10B 109.5
H10A C10 H10B 109.5
C8 C10 H10C 109.5
H10A C10 H10C 109.5
H10B C10 H10C 109.5
C8 C11 H11A 109.5
C8 C11 H11B 109.5
H11A C11 H11B 109.5
C8 C11 H11C 109.5
H11A C11 H11C 109.5
H11B C11 H11C 109.5
C8 C12 H12A 109.5
C8 C12 H12B 109.5
H12A C12 H12B 109.5
C8 C12 H12C 109.5
H12A C12 H12C 109.5
H12B C12 H12C 109.5
C9 C13 H13A 109.5
C9 C13 H13B 109.5
H13A C13 H13B 109.5
C9 C13 H13C 109.5
H13A C13 H13C 109.5
H13B C13 H13C 109.5
C9 C14 H14A 109.5
C9 C14 H14B 109.5
H14A C14 H14B 109.5
C9 C14 H14C 109.5
H14A C14 H14C 109.5
H14B C14 H14C 109.5
C9 C15 H15A 109.5
C9 C15 H15B 109.5
H15A C15 H15B 109.5
C9 C15 H15C 109.5
H15A C15 H15C 109.5
H15B C15 H15C 109.5
O2 C16 C20 104.62(18)
O2 C16 H16A 110.8
C20 C16 H16A 110.8
O2 C16 H16B 110.8
C20 C16 H16B 110.8
H16A C16 H16B 108.9
O2 C17 C21 106.91(19)
O2 C17 H17A 110.3
C21 C17 H17A 110.3
O2 C17 H17B 110.3
C21 C17 H17B 110.3
H17A C17 H17B 108.6
O1 C18 C22 106.19(17)
O1 C18 H18A 110.5
C22 C18 H18A 110.5
O1 C18 H18B 110.5
C22 C18 H18B 110.5
H18A C18 H18B 108.7
O1 C19 C23 105.50(18)
O1 C19 H19A 110.6
C23 C19 H19A 110.6
O1 C19 H19B 110.6
C23 C19 H19B 110.6
H19A C19 H19B 108.8
C16 C20 C21 101.8(2)
C16 C20 H20A 111.4
C21 C20 H20A 111.4
C16 C20 H20B 111.4
C21 C20 H20B 111.4
H20A C20 H20B 109.3
C17 C21 C20 104.33(18)
C17 C21 H21A 110.9
C20 C21 H21A 110.9
C17 C21 H21B 110.9
C20 C21 H21B 110.9
H21A C21 H21B 108.9
C18 C22 C23 102.3(2)
C18 C22 H22A 111.3
C23 C22 H22A 111.3
C18 C22 H22B 111.3
C23 C22 H22B 111.3
H22A C22 H22B 109.2
C19 C23 C22 101.94(19)
C19 C23 H23A 111.4
C22 C23 H23A 111.4
C19 C23 H23B 111.4
C22 C23 H23B 111.4
H23A C23 H23B 109.2
N3 C24 C25 124.2(2)
N3 C24 C30 113.81(17)
C25 C24 C30 121.95(18)
C26 C25 C24 134.5(2)
C26 C25 H25 112.8
C24 C25 H25 112.8
C27 C26 C25 130.4(2)
C27 C26 H26 114.8
C25 C26 H26 114.8
C26 C27 C28 124.6(2)
C26 C27 H27 117.7
C28 C27 H27 117.7
C29 C28 C27 130.5(2)
C29 C28 H28 114.8
C27 C28 H28 114.8
C28 C29 C30 134.3(2)
C28 C29 H29 112.9
C30 C29 H29 112.9
N4 C30 C29 124.4(2)
N4 C30 C24 114.12(18)
C29 C30 C24 121.40(18)
N3 C31 C35 105.07(17)
N3 C31 C34 112.89(17)
C35 C31 C34 106.51(19)
N3 C31 C33 113.04(18)
C35 C31 C33 106.42(17)
C34 C31 C33 112.20(19)
N4 C32 C36 111.71(16)
N4 C32 C38 105.22(17)
C36 C32 C38 107.60(18)
N4 C32 C37 113.84(18)
C36 C32 C37 111.84(19)
C38 C32 C37 106.04(16)
C31 C33 H33A 109.5
C31 C33 H33B 109.5
H33A C33 H33B 109.5
C31 C33 H33C 109.5
H33A C33 H33C 109.5
H33B C33 H33C 109.5
C31 C34 H34A 109.5
C31 C34 H34B 109.5
H34A C34 H34B 109.5
C31 C34 H34C 109.5
H34A C34 H34C 109.5
H34B C34 H34C 109.5
C31 C35 H35A 109.5
C31 C35 H35B 109.5
H35A C35 H35B 109.5
C31 C35 H35C 109.5
H35A C35 H35C 109.5
H35B C35 H35C 109.5
C32 C36 H36A 109.5
C32 C36 H36B 109.5
H36A C36 H36B 109.5
C32 C36 H36C 109.5
H36A C36 H36C 109.5
H36B C36 H36C 109.5
C32 C37 H37A 109.5
C32 C37 H37B 109.5
H37A C37 H37B 109.5
C32 C37 H37C 109.5
H37A C37 H37C 109.5
H37B C37 H37C 109.5
C32 C38 H38A 109.5
C32 C38 H38B 109.5
H38A C38 H38B 109.5
C32 C38 H38C 109.5
H38A C38 H38C 109.5
H38B C38 H38C 109.5
O3 C39 C43 104.89(17)
O3 C39 H39A 110.8
C43 C39 H39A 110.8
O3 C39 H39B 110.8
C43 C39 H39B 110.8
H39A C39 H39B 108.8
O3 C40 C44 109.3(2)
O3 C40 H40A 109.8
C44 C40 H40A 109.8
O3 C40 H40B 109.8
C44 C40 H40B 109.8
H40A C40 H40B 108.3
O4 C41 C45 105.80(18)
O4 C41 H41A 110.6
C45 C41 H41A 110.6
O4 C41 H41B 110.6
C45 C41 H41B 110.6
H41A C41 H41B 108.7
O4 C42 C46 106.10(18)
O4 C42 H42A 110.5
C46 C42 H42A 110.5
O4 C42 H42B 110.5
C46 C42 H42B 110.5
H42A C42 H42B 108.7
C39 C43 C44 102.2(2)
C39 C43 H43A 111.3
C44 C43 H43A 111.3
C39 C43 H43B 111.3
C44 C43 H43B 111.3
H43A C43 H43B 109.2
C40 C44 C43 103.37(19)
C40 C44 H44A 111.1
C43 C44 H44A 111.1
C40 C44 H44B 111.1
C43 C44 H44B 111.1
H44A C44 H44B 109.1
C46 C45 C41 104.0(2)
C46 C45 H45A 111.0
C41 C45 H45A 111.0
C46 C45 H45B 111.0
C41 C45 H45B 111.0
H45A C45 H45B 109.0
C45 C46 C42 104.5(2)
C45 C46 H46A 110.8
C42 C46 H46A 110.8
C45 C46 H46B 110.8
C42 C46 H46B 110.8
H46A C46 H46B 108.9
C1 N1 C8 123.81(18)
C1 N1 Li1 115.45(18)
C8 N1 Li1 120.58(17)
C7 N2 C9 124.05(19)
C7 N2 Li1 115.28(18)
C9 N2 Li1 120.56(17)
C24 N3 C31 124.01(17)
C24 N3 Li2 114.29(17)
C31 N3 Li2 121.05(16)
C30 N4 C32 124.11(17)
C30 N4 Li2 114.87(18)
C32 N4 Li2 120.78(16)
C19 O1 C18 109.15(16)
C19 O1 Li1 120.23(16)
C18 O1 Li1 130.38(16)
C17 O2 C16 108.57(17)
C17 O2 Li1 137.33(17)
C16 O2 Li1 111.73(16)
C40 O3 C39 107.90(18)
C40 O3 Li2 139.38(18)
C39 O3 Li2 112.72(15)
C42 O4 C41 109.11(16)
C42 O4 Li2 124.37(16)
C41 O4 Li2 126.13(17)

loop_
_geom_bond_atom_site_label_1
_geom_bond_atom_site_label_2
_geom_bond_distance
Li1 O1 1.965(4)
Li1 N1 1.977(4)
Li1 N2 1.987(4)
Li1 O2 1.987(4)
Li2 O4 1.981(4)
Li2 N4 1.983(4)
Li2 O3 1.989(4)
Li2 N3 1.997(4)
C1 N1 1.311(3)
C1 C2 1.437(3)
C1 C7 1.522(3)
C2 C3 1.380(3)
C2 H2 0.9300
C3 C4 1.381(3)
C3 H3 0.9300
C4 C5 1.377(3)
C4 H4 0.9300
C5 C6 1.382(3)
C5 H5 0.9300
C6 C7 1.431(3)
C6 H6 0.9300
C7 N2 1.312(3)
C8 N1 1.479(3)
C8 C12 1.531(3)
C8 C10 1.533(3)
C8 C11 1.540(3)
C9 N2 1.484(3)
C9 C15 1.534(3)
C9 C13 1.536(3)
C9 C14 1.538(3)
C10 H10A 0.9600
C10 H10B 0.9600
C10 H10C 0.9600
C11 H11A 0.9600
C11 H11B 0.9600
C11 H11C 0.9600
C12 H12A 0.9600
C12 H12B 0.9600
C12 H12C 0.9600
C13 H13A 0.9600
C13 H13B 0.9600
C13 H13C 0.9600
C14 H14A 0.9600
C14 H14B 0.9600
C14 H14C 0.9600
C15 H15A 0.9600
C15 H15B 0.9600
C15 H15C 0.9600
C16 O2 1.439(3)
C16 C20 1.508(4)
C16 H16A 0.9700
C16 H16B 0.9700
C17 O2 1.438(3)
C17 C21 1.509(3)
C17 H17A 0.9700
C17 H17B 0.9700
C18 O1 1.440(3)
C18 C22 1.496(3)
C18 H18A 0.9700
C18 H18B 0.9700
C19 O1 1.434(3)
C19 C23 1.494(3)
C19 H19A 0.9700
C19 H19B 0.9700
C20 C21 1.517(3)
C20 H20A 0.9700
C20 H20B 0.9700
C21 H21A 0.9700
C21 H21B 0.9700
C22 C23 1.513(3)
C22 H22A 0.9700
C22 H22B 0.9700
C23 H23A 0.9700
C23 H23B 0.9700
C24 N3 1.314(2)
C24 C25 1.435(3)
C24 C30 1.525(3)
C25 C26 1.380(3)
C25 H25 0.9300
C26 C27 1.379(3)
C26 H26 0.9300
C27 C28 1.382(3)
C27 H27 0.9300
C28 C29 1.381(3)
C28 H28 0.9300
C29 C30 1.435(3)
C29 H29 0.9300
C30 N4 1.312(3)
C31 N3 1.482(3)
C31 C35 1.531(3)
C31 C34 1.534(3)
C31 C33 1.537(3)
C32 N4 1.484(3)
C32 C36 1.533(3)
C32 C38 1.534(3)
C32 C37 1.538(3)
C33 H33A 0.9600
C33 H33B 0.9600
C33 H33C 0.9600
C34 H34A 0.9600
C34 H34B 0.9600
C34 H34C 0.9600
C35 H35A 0.9600
C35 H35B 0.9600
C35 H35C 0.9600
C36 H36A 0.9600
C36 H36B 0.9600
C36 H36C 0.9600
C37 H37A 0.9600
C37 H37B 0.9600
C37 H37C 0.9600
C38 H38A 0.9600
C38 H38B 0.9600
C38 H38C 0.9600
C39 O3 1.440(3)
C39 C43 1.505(3)
C39 H39A 0.9700
C39 H39B 0.9700
C40 O3 1.413(3)
C40 C44 1.488(4)
C40 H40A 0.9700
C40 H40B 0.9700
C41 O4 1.436(2)
C41 C45 1.490(3)
C41 H41A 0.9700
C41 H41B 0.9700
C42 O4 1.431(3)
C42 C46 1.507(3)
C42 H42A 0.9700
C42 H42B 0.9700
C43 C44 1.528(3)
C43 H43A 0.9700
C43 H43B 0.9700
C44 H44A 0.9700
C44 H44B 0.9700
C45 C46 1.457(4)
C45 H45A 0.9700
C45 H45B 0.9700
C46 H46A 0.9700
C46 H46B 0.9700

loop_
_geom_torsion_atom_site_label_1
_geom_torsion_atom_site_label_2
_geom_torsion_atom_site_label_3
_geom_torsion_atom_site_label_4
_geom_torsion
N1 C1 C2 C3 174.0(2)
C7 C1 C2 C3 -7.8(4)
C1 C2 C3 C4 1.3(4)
C2 C3 C4 C5 2.6(4)
C3 C4 C5 C6 0.0(4)
C4 C5 C6 C7 -1.7(4)
C5 C6 C7 N2 177.9(2)
C5 C6 C7 C1 -2.9(4)
N1 C1 C7 N2 5.6(2)
C2 C1 C7 N2 -172.81(18)
N1 C1 C7 C6 -173.67(18)
C2 C1 C7 C6 8.0(3)
O2 C16 C20 C21 -37.2(2)
O2 C17 C21 C20 -14.5(3)
C16 C20 C21 C17 31.1(3)
O1 C18 C22 C23 28.6(3)
O1 C19 C23 C22 34.1(3)
C18 C22 C23 C19 -37.9(3)
N3 C24 C25 C26 -175.7(2)
C30 C24 C25 C26 7.6(4)
C24 C25 C26 C27 4.7(4)
C25 C26 C27 C28 -2.2(4)
C26 C27 C28 C29 -5.3(4)
C27 C28 C29 C30 -1.2(4)
C28 C29 C30 N4 -167.8(2)
C28 C29 C30 C24 16.0(3)
N3 C24 C30 N4 -12.2(2)
C25 C24 C30 N4 164.89(18)
N3 C24 C30 C29 164.43(18)
C25 C24 C30 C29 -18.5(3)
O3 C39 C43 C44 35.2(2)
O3 C40 C44 C43 12.6(3)
C39 C43 C44 C40 -28.7(3)
O4 C41 C45 C46 30.1(3)
C41 C45 C46 C42 -31.8(3)
O4 C42 C46 C45 22.5(3)
C2 C1 N1 C8 -2.0(3)
C7 C1 N1 C8 179.65(18)
C2 C1 N1 Li1 173.40(19)
C7 C1 N1 Li1 -4.9(2)
C12 C8 N1 C1 -176.0(2)
C10 C8 N1 C1 68.6(3)
C11 C8 N1 C1 -60.1(3)
C12 C8 N1 Li1 8.8(3)
C10 C8 N1 Li1 -106.6(2)
C11 C8 N1 Li1 124.7(2)
O1 Li1 N1 C1 -117.3(2)
N2 Li1 N1 C1 2.5(2)
O2 Li1 N1 C1 116.8(2)
O1 Li1 N1 C8 58.3(3)
N2 Li1 N1 C8 178.11(17)
O2 Li1 N1 C8 -67.6(3)
C6 C7 N2 C9 -0.7(3)
C1 C7 N2 C9 -179.87(17)
C6 C7 N2 Li1 175.75(19)
C1 C7 N2 Li1 -3.5(2)
C15 C9 N2 C7 -177.4(2)
C13 C9 N2 C7 -61.4(3)
C14 C9 N2 C7 66.6(3)
C15 C9 N2 Li1 6.3(3)
C13 C9 N2 Li1 122.4(2)
C14 C9 N2 Li1 -109.6(2)
O1 Li1 N2 C7 116.6(2)
N1 Li1 N2 C7 0.8(2)
O2 Li1 N2 C7 -115.3(2)
O1 Li1 N2 C9 -66.8(3)
N1 Li1 N2 C9 177.33(16)
O2 Li1 N2 C9 61.2(3)
C25 C24 N3 C31 4.7(3)
C30 C24 N3 C31 -178.29(17)
C25 C24 N3 Li2 -166.0(2)
C30 C24 N3 Li2 10.9(2)
C35 C31 N3 C24 176.06(19)
C34 C31 N3 C24 -68.3(2)
C33 C31 N3 C24 60.4(3)
C35 C31 N3 Li2 -13.8(3)
C34 C31 N3 Li2 101.9(2)
C33 C31 N3 Li2 -129.4(2)
O4 Li2 N3 C24 -124.5(2)
N4 Li2 N3 C24 -5.9(2)
O3 Li2 N3 C24 107.9(2)
O4 Li2 N3 C31 64.4(3)
N4 Li2 N3 C31 -176.93(16)
O3 Li2 N3 C31 -63.2(2)
C29 C30 N4 C32 5.1(3)
C24 C30 N4 C32 -178.44(17)
C29 C30 N4 Li2 -169.27(19)
C24 C30 N4 Li2 7.2(2)
C36 C32 N4 C30 -71.8(2)
C38 C32 N4 C30 171.72(18)
C37 C32 N4 C30 56.0(3)
C36 C32 N4 Li2 102.2(2)
C38 C32 N4 Li2 -14.2(2)
C37 C32 N4 Li2 -129.9(2)
O4 Li2 N4 C30 120.6(2)
O3 Li2 N4 C30 -111.5(2)
N3 Li2 N4 C30 -1.3(2)
O4 Li2 N4 C32 -53.9(3)
O3 Li2 N4 C32 74.0(3)
N3 Li2 N4 C32 -175.84(16)
C23 C19 O1 C18 -17.0(3)
C23 C19 O1 Li1 168.1(2)
C22 C18 O1 C19 -7.6(3)
C22 C18 O1 Li1 166.6(2)
N1 Li1 O1 C19 48.6(3)
N2 Li1 O1 C19 -47.0(3)
O2 Li1 O1 C19 -179.61(19)
N1 Li1 O1 C18 -125.0(2)
N2 Li1 O1 C18 139.3(2)
O2 Li1 O1 C18 6.7(3)
C21 C17 O2 C16 -9.2(3)
C21 C17 O2 Li1 150.9(2)
C20 C16 O2 C17 29.5(3)
C20 C16 O2 Li1 -136.2(2)
O1 Li1 O2 C17 27.5(4)
N1 Li1 O2 C17 158.9(2)
N2 Li1 O2 C17 -107.8(3)
O1 Li1 O2 C16 -172.73(19)
N1 Li1 O2 C16 -41.3(3)
N2 Li1 O2 C16 52.0(3)
C44 C40 O3 C39 9.8(3)
C44 C40 O3 Li2 -169.4(2)
C43 C39 O3 C40 -28.6(3)
C43 C39 O3 Li2 150.84(18)
O4 Li2 O3 C40 -7.6(4)
N4 Li2 O3 C40 -141.4(3)
N3 Li2 O3 C40 127.8(3)
O4 Li2 O3 C39 173.23(17)
N4 Li2 O3 C39 39.5(3)
N3 Li2 O3 C39 -51.4(2)
C46 C42 O4 C41 -3.7(3)
C46 C42 O4 Li2 -176.8(2)
C45 C41 O4 C42 -16.2(3)
C45 C41 O4 Li2 156.8(2)
N4 Li2 O4 C42 -44.6(3)
O3 Li2 O4 C42 -176.38(18)
N3 Li2 O4 C42 53.8(3)
N4 Li2 O4 C41 143.4(2)
O3 Li2 O4 C41 11.6(3)
N3 Li2 O4 C41 -118.2(2)
